data_4318216
loop_
_publ_author_name
'Fatima Setifi'
'St\'ephane Golhen'
'Lahc\`ene Ouahab'
'Akira Miyazaki'
'Kazuki Okabe'
'Toshiaki Enoki'
'Takashi Toita'
'Jun-ichi Yamada'

_publ_section_title
;
 Bulk Weak Ferromagnet in Ferrimagnetic Chains of Organic-Inorganic Hybrid
 Materials Based on BDH-TTP and Paramagnetic Thiocyanato Complex Anions:
 (BDH-TTP)[M(isoq)2(NCS)4], M = CrIII, FeIII
;
_journal_name_full 'Inorganic Chemistry'
_journal_page_first 3786
_journal_page_last 3790
_journal_paper_doi 10.1021/ic025553k
_journal_volume 41
_journal_year 2002
_chemical_formula_sum 'C32 H22 Fe N6 S12'
_chemical_formula_weight 931.13
_chemical_name_systematic
; 
 ? 
;
_space_group_IT_number 15
_symmetry_cell_setting monoclinic
_symmetry_space_group_name_Hall '-C 2yc'
_symmetry_space_group_name_H-M 'C 1 2/c 1'
_atom_sites_solution_hydrogens geom
_atom_sites_solution_primary direct
_atom_sites_solution_secondary difmap
_audit_creation_method SHELXL-97
_cell_angle_alpha 90.00
_cell_angle_beta 94.265(3)
_cell_angle_gamma 90.00
_cell_formula_units_Z 4
_cell_length_a 16.1938(8)
_cell_length_b 19.1117(11)
_cell_length_c 12.5100(10)
_cell_measurement_reflns_used 4405
_cell_measurement_temperature 120(2)
_cell_measurement_theta_max 27.485
_cell_measurement_theta_min 0.998
_cell_volume 3861.0(4)
_computing_cell_refinement 'HKL Scalepack (Otwinowski & Minor 1997)'
_computing_data_collection 'Collect (Nonius BV, 1997-2000)'
_computing_data_reduction 'HKL Denzo and Scalepack (Otwinowski & Minor 1997)'
_computing_structure_refinement 'SHELXL-97 (Sheldrick, 1997)'
_diffrn_ambient_temperature 120(2)
_diffrn_detector_area_resol_mean 9
_diffrn_measured_fraction_theta_full 0.992
_diffrn_measured_fraction_theta_max 0.992
_diffrn_measurement_device '95mm CCD camera on \k-goniostat'
_diffrn_measurement_device_type KappaCCD
_diffrn_measurement_method CCD
_diffrn_radiation_monochromator 'horizonally mounted graphite crystal'
_diffrn_radiation_source 'fine-focus sealed tube'
_diffrn_radiation_type MoK\a
_diffrn_radiation_wavelength 0.71073
_diffrn_reflns_av_R_equivalents 0.0491
_diffrn_reflns_av_sigmaI/netI 0.0735
_diffrn_reflns_limit_h_max 21
_diffrn_reflns_limit_h_min -21
_diffrn_reflns_limit_k_max 24
_diffrn_reflns_limit_k_min -24
_diffrn_reflns_limit_l_max 16
_diffrn_reflns_limit_l_min -16
_diffrn_reflns_number 8548
_diffrn_reflns_theta_full 27.52
_diffrn_reflns_theta_max 27.52
_diffrn_reflns_theta_min 1.65
_exptl_absorpt_coefficient_mu 1.075
_exptl_absorpt_correction_type none
_exptl_crystal_colour black
_exptl_crystal_density_diffrn 1.602
_exptl_crystal_density_method 'not measured'
_exptl_crystal_description parallelepidepic
_exptl_crystal_F_000 1896
_refine_diff_density_max 0.549
_refine_diff_density_min -0.673
_refine_diff_density_rms 0.093
_refine_ls_extinction_method none
_refine_ls_goodness_of_fit_ref 1.014
_refine_ls_hydrogen_treatment mixed
_refine_ls_matrix_type full
_refine_ls_number_parameters 241
_refine_ls_number_reflns 4426
_refine_ls_number_restraints 0
_refine_ls_restrained_S_all 1.014
_refine_ls_R_factor_all 0.0860
_refine_ls_R_factor_gt 0.0479
_refine_ls_shift/su_max 0.000
_refine_ls_shift/su_mean 0.000
_refine_ls_structure_factor_coef Fsqd
_refine_ls_weighting_details 'calc w=1/[\s^2^(Fo^2^)+(0.0590P)^2^+3.8832P] where P=(Fo^2^+2Fc^2^)/3'
_refine_ls_weighting_scheme calc
_refine_ls_wR_factor_gt 0.1134
_refine_ls_wR_factor_ref 0.1307
_reflns_number_gt 2967
_reflns_number_total 4426
_reflns_threshold_expression >2sigma(I)
_cod_data_source_file ic025553k_s1_2.cif
_cod_data_source_block 2
_cod_depositor_comments
;
The following automatic conversions were performed:

'_symmetry_cell_setting' value 'Monoclinic' changed to 'monoclinic'
according to the built-in table from CIF Core dictionary named
'cif_core.dic' version 2.4.1 from
2010-06-29.

'_exptl_absorpt_correction_type' value 'None' changed to
'none' according to the built-in table from CIF Core dictionary named
'cif_core.dic' version 2.4.1 from 2010-06-29.

Automatic conversion script
Id: cif_fix_values 1646 2011-03-28 12:23:43Z adriana 
;
_cod_database_code 4318216

loop_
_symmetry_equiv_pos_as_xyz
'x, y, z'
'-x, y, -z+1/2'
'x+1/2, y+1/2, z'
'-x+1/2, y+1/2, -z+1/2'
'-x, -y, -z'
'x, -y, z-1/2'
'-x+1/2, -y+1/2, -z'
'x+1/2, -y+1/2, z-1/2'

loop_
_atom_site_label
_atom_site_type_symbol
_atom_site_fract_x
_atom_site_fract_y
_atom_site_fract_z
_atom_site_U_iso_or_equiv
_atom_site_adp_type
_atom_site_occupancy
_atom_site_symmetry_multiplicity
_atom_site_calc_flag
_atom_site_refinement_flags
_atom_site_disorder_assembly
_atom_site_disorder_group
Fe Fe 0.2500 0.2500 0.0000 0.02402(18) Uani 1 2 d S . .
S1 S 0.00551(6) 0.10585(5) -0.00426(7) 0.0343(2) Uani 1 1 d . . .
S2 S 0.39098(6) 0.11804(6) -0.25563(7) 0.0378(3) Uani 1 1 d . . .
N1 N 0.14916(19) 0.18617(16) -0.0024(2) 0.0299(7) Uani 1 1 d . . .
N2 N 0.30066(19) 0.18562(16) -0.1058(2) 0.0310(7) Uani 1 1 d . . .
N3 N 0.30986(17) 0.19038(15) 0.1304(2) 0.0257(6) Uani 1 1 d . . .
C1 C 0.0891(2) 0.15281(18) -0.0038(2) 0.0260(8) Uani 1 1 d . . .
C2 C 0.3381(2) 0.15642(19) -0.1683(3) 0.0279(8) Uani 1 1 d . . .
C3 C 0.3511(2) 0.2208(2) 0.2120(3) 0.0279(8) Uani 1 1 d . . .
H3 H 0.3517 0.2705 0.2143 0.010(8) Uiso 1 1 d R . .
C4 C 0.3947(2) 0.18428(18) 0.2965(3) 0.0254(7) Uani 1 1 d . . .
C5 C 0.4384(2) 0.2189(2) 0.3834(3) 0.0334(9) Uani 1 1 d . . .
H5 H 0.4389 0.2685 0.3866 0.044(12) Uiso 1 1 d R . .
C6 C 0.4798(2) 0.1808(2) 0.4619(3) 0.0359(9) Uani 1 1 d . . .
H6 H 0.5095 0.2041 0.5199 0.027(9) Uiso 1 1 d R . .
C7 C 0.4793(2) 0.1072(2) 0.4587(3) 0.0392(10) Uani 1 1 d . . .
H7 H 0.5088 0.0814 0.5142 0.037(11) Uiso 1 1 d R . .
C8 C 0.4370(2) 0.0721(2) 0.3764(3) 0.0382(9) Uani 1 1 d . . .
H8 H 0.4365 0.0224 0.3754 0.030(10) Uiso 1 1 d R . .
C9 C 0.3936(2) 0.11030(19) 0.2923(3) 0.0290(8) Uani 1 1 d . . .
C10 C 0.3496(2) 0.0787(2) 0.2035(3) 0.0334(9) Uani 1 1 d . . .
H10 H 0.3481 0.0292 0.1975 0.053(13) Uiso 1 1 d R . .
C11 C 0.3096(2) 0.11864(18) 0.1269(3) 0.0279(8) Uani 1 1 d . . .
H11 H 0.2802 0.0961 0.0681 0.011(8) Uiso 1 1 d R . .
S3 S 0.26330(6) 0.14080(5) 0.53045(7) 0.0333(2) Uani 1 1 d . A .
S4 S 0.33282(6) 0.27506(5) 0.63537(7) 0.0312(2) Uani 1 1 d . . .
S5 S 0.11234(6) 0.08542(5) 0.24028(7) 0.0334(2) Uani 1 1 d . . .
S6 S 0.21211(7) 0.00026(5) 0.39808(8) 0.0440(3) Uani 1 1 d . . .
C12 C 0.2722(2) 0.23066(19) 0.5385(3) 0.0282(7) Uani 1 1 d . . .
C13 C 0.2005(2) 0.14252(19) 0.4111(3) 0.0285(8) Uani 1 1 d . . .
C14 C 0.1776(2) 0.08298(19) 0.3566(3) 0.0291(8) Uani 1 1 d . A .
C16 C 0.1570(3) -0.0466(2) 0.2893(3) 0.0390(9) Uani 1 1 d . A .
C15A C 0.0906(7) -0.0032(5) 0.2440(8) 0.060(4) Uani 0.477(16) 1 d P A 1
H15C H 0.0416 -0.0101 0.2853 0.072 Uiso 0.48 1 d P A 1
H15D H 0.0741 -0.0193 0.1714 0.072 Uiso 0.48 1 d P A 1
H16C H 0.1933 -0.0573 0.2343 0.072 Uiso 0.48 1 d P A 1
H16D H 0.1343 -0.0895 0.3154 0.072 Uiso 0.48 1 d P A 1
C15B C 0.1416 -0.0018 0.1930 0.037 Uani 0.52 1 d P A 2
H15A H 0.0977 -0.0208 0.1456 0.045 Uiso 0.52 1 d P A 2
H15B H 0.1914 0.0019 0.1547 0.045 Uiso 0.52 1 d P A 2
H16A H 0.1886 -0.0866 0.2713 0.045 Uiso 0.52 1 d P A 2
H16B H 0.1043 -0.0619 0.3126 0.045 Uiso 0.52 1 d P A 2

loop_
_atom_site_aniso_label
_atom_site_aniso_U_11
_atom_site_aniso_U_22
_atom_site_aniso_U_33
_atom_site_aniso_U_23
_atom_site_aniso_U_13
_atom_site_aniso_U_12
Fe 0.0231(4) 0.0283(4) 0.0204(3) 0.0023(3) -0.0004(3) -0.0019(3)
S1 0.0289(5) 0.0389(6) 0.0348(5) 0.0002(4) 0.0004(4) -0.0097(4)
S2 0.0398(6) 0.0418(6) 0.0323(5) -0.0030(4) 0.0048(4) 0.0083(4)
N1 0.0285(17) 0.0320(17) 0.0288(15) 0.0044(13) -0.0002(13) -0.0022(14)
N2 0.0334(17) 0.0332(17) 0.0262(15) 0.0021(13) 0.0011(13) -0.0009(14)
N3 0.0223(15) 0.0301(16) 0.0247(14) 0.0010(12) 0.0020(12) -0.0028(12)
C1 0.031(2) 0.0294(19) 0.0179(15) 0.0015(13) 0.0012(14) 0.0031(15)
C2 0.0286(19) 0.0284(19) 0.0258(17) 0.0060(14) -0.0045(15) -0.0008(15)
C3 0.0252(19) 0.031(2) 0.0281(17) -0.0027(15) 0.0031(14) -0.0039(15)
C4 0.0208(17) 0.0311(19) 0.0240(16) -0.0001(14) 0.0004(13) -0.0041(14)
C5 0.032(2) 0.039(2) 0.0287(18) -0.0011(16) 0.0013(15) -0.0049(17)
C6 0.031(2) 0.052(3) 0.0243(18) -0.0013(17) -0.0031(15) -0.0039(18)
C7 0.032(2) 0.056(3) 0.0280(19) 0.0072(18) -0.0064(16) 0.0040(19)
C8 0.038(2) 0.038(2) 0.038(2) 0.0060(17) -0.0028(17) 0.0006(18)
C9 0.0246(18) 0.036(2) 0.0267(17) 0.0009(15) 0.0012(14) -0.0027(15)
C10 0.034(2) 0.035(2) 0.0317(19) 0.0027(16) 0.0025(16) -0.0035(17)
C11 0.030(2) 0.0276(19) 0.0259(17) 0.0013(14) 0.0000(14) -0.0029(15)
S3 0.0393(6) 0.0329(5) 0.0265(5) -0.0001(4) -0.0051(4) 0.0005(4)
S4 0.0327(5) 0.0342(5) 0.0257(4) 0.0008(4) -0.0037(4) 0.0001(4)
S5 0.0354(5) 0.0369(5) 0.0272(5) 0.0010(4) -0.0037(4) -0.0019(4)
S6 0.0545(7) 0.0329(6) 0.0416(6) 0.0066(4) -0.0164(5) -0.0058(5)
C12 0.0308(19) 0.0325(19) 0.0213(15) -0.0014(13) 0.0022(14) -0.0013(15)
C13 0.0262(19) 0.033(2) 0.0266(17) 0.0011(15) 0.0026(14) -0.0024(15)
C14 0.0255(19) 0.030(2) 0.0325(18) 0.0012(15) 0.0074(15) -0.0059(15)
C16 0.041(2) 0.038(2) 0.038(2) -0.0021(17) 0.0017(18) -0.0030(18)
C15A 0.074(8) 0.051(7) 0.053(7) -0.014(5) -0.010(5) -0.007(5)
C15B 0.058 0.032 0.022 -0.004 -0.003 -0.011

loop_
_atom_type_symbol
_atom_type_description
_atom_type_scat_dispersion_real
_atom_type_scat_dispersion_imag
_atom_type_scat_source
C C 0.0033 0.0016 'International Tables Vol C Tables 4.2.6.8 and 6.1.1.4'
H H 0.0000 0.0000 'International Tables Vol C Tables 4.2.6.8 and 6.1.1.4'
Fe Fe 0.3463 0.8444 'International Tables Vol C Tables 4.2.6.8 and 6.1.1.4'
N N 0.0061 0.0033 'International Tables Vol C Tables 4.2.6.8 and 6.1.1.4'
S S 0.1246 0.1234 'International Tables Vol C Tables 4.2.6.8 and 6.1.1.4'

loop_
_geom_angle_atom_site_label_1
_geom_angle_atom_site_label_2
_geom_angle_atom_site_label_3
_geom_angle
_geom_angle_site_symmetry_1
_geom_angle_site_symmetry_3
_geom_angle_publ_flag
N2 Fe N2 180.00(19) 7 . ?
N2 Fe N1 90.59(12) 7 . ?
N2 Fe N1 89.41(12) . . ?
N2 Fe N1 89.41(12) 7 7 ?
N2 Fe N1 90.59(12) . 7 ?
N1 Fe N1 180.00(14) . 7 ?
N2 Fe N3 89.55(11) 7 7 ?
N2 Fe N3 90.45(11) . 7 ?
N1 Fe N3 89.46(11) . 7 ?
N1 Fe N3 90.54(11) 7 7 ?
N2 Fe N3 90.45(11) 7 . ?
N2 Fe N3 89.55(11) . . ?
N1 Fe N3 90.54(11) . . ?
N1 Fe N3 89.46(11) 7 . ?
N3 Fe N3 180.00(13) 7 . ?
C1 N1 Fe 176.5(3) . . ?
C2 N2 Fe 170.0(3) . . ?
C3 N3 C11 117.8(3) . . ?
C3 N3 Fe 121.9(3) . . ?
C11 N3 Fe 120.2(2) . . ?
N1 C1 S1 179.2(3) . . ?
N2 C2 S2 178.4(4) . . ?
N3 C3 C4 124.1(4) . . ?
C3 C4 C9 117.5(3) . . ?
C3 C4 C5 122.5(3) . . ?
C9 C4 C5 120.0(3) . . ?
C6 C5 C4 119.8(4) . . ?
C5 C6 C7 120.9(4) . . ?
C8 C7 C6 120.8(4) . . ?
C7 C8 C9 119.8(4) . . ?
C10 C9 C4 117.5(3) . . ?
C10 C9 C8 123.8(4) . . ?
C4 C9 C8 118.8(3) . . ?
C11 C10 C9 120.3(4) . . ?
C10 C11 N3 122.7(3) . . ?
C12 S3 C13 94.16(17) . . ?
C12 S4 C13 93.67(17) . 7_556 ?
C15A S5 C14 93.6(4) . . ?
C15A S5 C15B 35.1(4) . . ?
C14 S5 C15B 95.16(13) . . ?
C14 S6 C16 95.51(18) . . ?
C12 C12 S4 118.0(4) 7_556 . ?
C12 C12 S3 117.2(4) 7_556 . ?
S4 C12 S3 124.9(2) . . ?
C14 C13 S3 122.2(3) . . ?
C14 C13 S4 121.2(3) . 7_556 ?
S3 C13 S4 116.6(2) . 7_556 ?
C13 C14 S5 121.6(3) . . ?
C13 C14 S6 122.6(3) . . ?
S5 C14 S6 115.9(2) . . ?
C15A C16 C15B 43.4(5) . . ?
C15A C16 S6 108.8(5) . . ?
C15B C16 S6 111.6(2) . . ?
C16 C15A S5 115.3(7) . . ?
C16 C15B S5 107.07(16) . . ?

loop_
_geom_bond_atom_site_label_1
_geom_bond_atom_site_label_2
_geom_bond_distance
_geom_bond_site_symmetry_2
_geom_bond_publ_flag
Fe N2 2.025(3) 7 ?
Fe N2 2.025(3) . ?
Fe N1 2.037(3) . ?
Fe N1 2.037(3) 7 ?
Fe N3 2.160(3) 7 ?
Fe N3 2.160(3) . ?
S1 C1 1.623(4) . ?
S2 C2 1.614(4) . ?
N1 C1 1.162(4) . ?
N2 C2 1.167(5) . ?
N3 C3 1.313(4) . ?
N3 C11 1.372(4) . ?
C3 C4 1.411(5) . ?
C4 C9 1.415(5) . ?
C4 C5 1.416(5) . ?
C5 C6 1.359(5) . ?
C6 C7 1.408(6) . ?
C7 C8 1.369(5) . ?
C8 C9 1.422(5) . ?
C9 C10 1.410(5) . ?
C10 C11 1.352(5) . ?
S3 C12 1.726(4) . ?
S3 C13 1.743(4) . ?
S4 C12 1.724(4) . ?
S4 C13 1.751(4) 7_556 ?
S5 C15A 1.732(11) . ?
S5 C14 1.734(4) . ?
S5 C15B 1.8423(10) . ?
S6 C14 1.743(4) . ?
S6 C16 1.809(4) . ?
C12 C12 1.375(7) 7_556 ?
C13 C14 1.364(5) . ?
C13 S4 1.751(4) 7_556 ?
C16 C15A 1.440(12) . ?
C16 C15B 1.484(4) . ?
